data_7159215
loop_
_publ_author_name
'Offei, Samuel D.'
'Arman, Hadi D.'
'Yoshimoto, Francis K.'

_publ_section_title
;
 Synthesis of menarandroside A from dehydroepiandrosterone.
;
_journal_issue 15
_journal_name_full 'Organic &amp; biomolecular chemistry'
_journal_page_first 3172
_journal_page_last 3176
_journal_paper_doi 10.1039/d3ob00054k
_journal_volume 21
_journal_year 2023
_chemical_absolute_configuration ad
_chemical_formula_moiety 'C27 H44 O5 Si, C27 H44.25 O4.25 Si'
_chemical_formula_sum 'C54 H88.25 O9.25 Si2'
_chemical_formula_weight 941.67
_space_group_crystal_system triclinic
_space_group_IT_number 1
_space_group_name_Hall 'P 1'
_space_group_name_H-M_alt 'P 1'
_atom_sites_solution_hydrogens geom
_atom_sites_solution_primary dual
_audit_block_doi 10.5517/ccdc.csd.cc26nh3h
_audit_creation_date 2020-11-12
_audit_creation_method
;
Olex2 1.3
(compiled 2020.07.31 svn.rc2a77460 for OlexSys, GUI svn.r6145)
;
_audit_update_record
;
2020-11-20 deposited with the CCDC.	2023-03-01 downloaded from the CCDC.
;
_cell_angle_alpha 93.4492(4)
_cell_angle_beta 95.0225(4)
_cell_angle_gamma 103.0518(5)
_cell_formula_units_Z 1
_cell_length_a 6.36191(4)
_cell_length_b 11.81085(7)
_cell_length_c 18.04153(8)
_cell_measurement_reflns_used 38681
_cell_measurement_temperature 100.00(11)
_cell_measurement_theta_max 76.0330
_cell_measurement_theta_min 2.4720
_cell_volume 1311.071(13)
_computing_cell_refinement 'CrysAlisPro 1.171.40.63a (Rigaku OD, 2019)'
_computing_data_collection 'CrysAlisPro 1.171.40.63a (Rigaku OD, 2019)'
_computing_data_reduction 'CrysAlisPro 1.171.40.63a (Rigaku OD, 2019)'
_computing_molecular_graphics 'Olex2 1.3 (Dolomanov et al., 2009)'
_computing_publication_material 'Olex2 1.3 (Dolomanov et al., 2009)'
_computing_structure_refinement 'SHELXL 2014/7 (Sheldrick, 2015)'
_diffrn_ambient_environment N~2~
_diffrn_ambient_temperature 100.00(11)
_diffrn_detector 'Hybrid Pixel Array Detector'
_diffrn_detector_area_resol_mean 10.0000
_diffrn_detector_type HyPix
_diffrn_measured_fraction_theta_full 0.999
_diffrn_measured_fraction_theta_max 0.969
_diffrn_measurement_details
;
List of Runs (angles in degrees, time in seconds):

  # Type    Start    End  Width  t~exp~   \w     \q     \k     \f   Frames
#--------------------------------------------------------------------------
  1  \w    -93.00 -18.00   0.50    0.08    --  -46.87 135.00-169.00  150
  2  \w   -120.00 -68.00   0.50    0.08    --  -46.87-133.00 -56.00  104
  3  \w   -120.00 -67.00   0.50    0.08    --  -46.87-135.00 124.00  106
  4  \w    -92.00 -17.00   0.50    0.08    --  -46.87 133.00  11.00  150
  5  \w     39.00 100.00   0.50    0.08    --   46.87-133.00 -56.00  122
  6  \w     40.00 101.00   0.50    0.08    --   46.87-135.00 124.00  122
  7  \w    -91.00 -17.00   0.50    0.31    --  -88.50 133.00  11.00  148
  8  \w    -94.00 -18.00   0.50    0.31    --  -88.50 135.00-169.00  152
  9  \w   -160.00 -67.00   0.50    0.31    --  -88.50-135.00 124.00  186
 10  \w   -160.00 -68.00   0.50    0.31    --  -88.50-133.00 -56.00  184
 11  \w     90.00 178.00   0.50    0.31    --  106.69 133.00  11.00  176
 12  \w     89.00 178.00   0.50    0.31    --  106.69 135.00-169.00  178
 13  \w     39.00 118.00   0.50    0.31    --  106.69-133.00 -56.00  158
 14  \w     40.00 119.00   0.50    0.31    --  106.69-135.00 124.00  158
 15  \w    -16.00  10.00   0.50    0.08    --   16.00  95.00 -19.55   52
 16  \w      1.00  27.00   0.50    0.08    --   24.00  75.00 141.94   52
 17  \w      3.00  32.00   0.50    0.08    --   24.00  71.00 158.14   58
 18  \w     13.00  39.00   0.50    0.08    --   32.00  66.00-170.71   52
 19  \w     13.00  39.00   0.50    0.08    --   32.00  66.00 -55.94   52
 20  \w     13.00  39.00   0.50    0.08    --   32.00  66.00  57.09   52
 21  \w     19.00  50.00   0.50    0.08    --   36.00  60.00 -85.60   62
 22  \w     18.00  44.00   0.50    0.08    --   36.00  63.00  -2.22   52
 23  \w     18.00  45.00   0.50    0.08    --   36.00  62.00-133.25   54
 24  \w     18.00  44.00   0.50    0.08    --   36.00  63.00 145.76   52
 25  \w     18.00  45.00   0.50    0.08    --   36.00  62.00  25.97   54
 26  \w    -48.00 -22.00   0.50    0.08    --  -40.00 -61.00  39.56   52
 27  \w     23.00  50.00   0.50    0.08    --   40.00  60.00  91.32   54
 28  \w     32.00 120.00   0.50    0.08    --   46.87  54.00   0.74  176
 29  \w     31.00 120.00   0.50    0.08    --   46.87  55.00 -42.01  178
 30  \w     32.00 120.00   0.50    0.08    --   46.87  54.00  67.53  176
 31  \w   -128.00 -40.00   0.50    0.08    --  -56.00 -55.00 -77.81  176
 32  \w   -128.00 -40.00   0.50    0.08    --  -56.00 -56.00 105.72  176
 33  \w   -132.00 -43.00   0.50    0.08    --  -60.00 -54.00  38.32  178
 34  \w   -132.00 -43.00   0.50    0.08    --  -60.00 -54.00 145.44  178
 35  \w   -132.00 -44.00   0.50    0.08    --  -60.00 -55.00 -47.78  176
 36  \w   -137.00 -48.00   0.50    0.08    --  -64.00 -51.00-170.40  178
 37  \w   -140.00 -53.00   0.50    0.31    --  -68.00 -50.00-118.75  174
 38  \w   -145.00 -55.00   0.50    0.31    --  -72.00 -54.00  94.28  180
 39  \w     56.00 145.00   0.50    0.08    --   72.00  56.00-103.21  178
 40  \w   -149.00 -60.00   0.50    0.31    --  -76.00 -55.00  37.23  178
 41  \w   -149.00 -60.00   0.50    0.31    --  -76.00 -56.00-135.32  178
 42  \w   -153.00 -64.00   0.50    0.31    --  -80.00 -56.00-162.05  178
 43  \w   -153.00 -64.00   0.50    0.31    --  -80.00 -56.00  27.23  178
 44  \w   -153.00 -64.00   0.50    0.31    --  -80.00 -56.00-178.76  178
 45  \w   -153.00 -64.00   0.50    0.31    --  -80.00 -53.00 -14.50  178
 46  \w   -157.00 -67.00   0.50    0.31    --  -84.00 -54.00  13.02  180
 47  \w   -160.00 -72.00   0.50    0.31    --  -88.50 -54.00 112.60  176
 48  \w   -160.00 -72.00   0.50    0.31    --  -88.50 -54.00  89.81  176
 49  \w   -160.00 -73.00   0.50    0.31    --  -88.50 -55.00 142.54  174
 50  \w   -160.00 -78.00   0.50    0.31    --  -88.50 -56.00  66.95  164
 51  \w   -160.00 -73.00   0.50    0.31    --  -88.50 -50.00 -35.41  174
 52  \w   -160.00 -72.00   0.50    0.31    --  -88.50 -54.00   7.37  176
 53  \w   -160.00 -73.00   0.50    0.31    --  -88.50 -55.00 -51.91  174
 54  \w   -160.00 -72.00   0.50    0.31    --  -88.50 -54.00 -14.18  176
 55  \w   -160.00 -72.00   0.50    0.31    --  -88.50 -54.00-107.90  176
 56  \w   -160.00 -72.00   0.50    0.31    --  -88.50 -51.00-170.93  176
 57  \w   -160.00 -72.00   0.50    0.31    --  -88.50 -54.00 160.59  176
 58  \w   -160.00 -73.00   0.50    0.31    --  -88.50 -55.00 126.70  174
 59  \w   -160.00 -72.00   0.50    0.31    --  -88.50 -54.00 -41.32  176
 60  \w   -160.00 -73.00   0.50    0.31    --  -88.50 -53.00 -80.12  174
 61  \w   -160.00 -72.00   0.50    0.31    --  -88.50 -54.00  27.48  176
 62  \w   -160.00 -73.00   0.50    0.31    --  -88.50 -50.00 -98.47  174
 63  \w    -47.00 -16.00   0.50    0.31    --  -88.50  45.00 -60.00   62
 64  \w     80.00 169.00   0.50    0.31    --   96.00  55.00 108.32  178
 65  \w     81.00 170.00   0.50    0.31    --   96.00  40.00 172.00  178
 66  \w     34.00 111.00   0.50    0.31    --  106.69-125.00  60.00  154
 67  \w     91.00 178.00   0.50    0.31    --  106.69  61.00-120.00  174
 68  \w     34.00  76.00   0.50    0.31    --  106.69 -61.00 -60.00   84
 69  \w     34.00  76.00   0.50    0.31    --  106.69 -61.00 -90.00   84
 70  \w     34.00  76.00   0.50    0.31    --  106.69 -61.00 120.00   84
 71  \w    101.00 178.00   0.50    0.31    --  106.69  77.00 -90.00  154
 72  \w     95.00 178.00   0.50    0.31    --  106.69 125.00  90.00  166
 73  \w     95.00 178.00   0.50    0.31    --  106.69 125.00 150.00  166
 74  \w     34.00 100.00   0.50    0.31    --  106.69 -77.00  90.00  132
 75  \w     92.00 178.00   0.50    0.31    --  106.69  45.00-120.00  172
 76  \w     34.00 105.00   0.50    0.31    --  106.69 -94.00  90.00  142
 77  \w     34.00 105.00   0.50    0.31    --  106.69 -94.00-180.00  142
 78  \w     92.00 178.00   0.50    0.31    --  106.69  45.00  30.00  172
 79  \w     35.00  75.00   0.50    0.31    --  106.69 -61.00-180.00   80
 80  \w     94.00 177.00   0.50    0.31    --  106.69  45.00 -30.00  166
;
_diffrn_measurement_device 'four-circle diffractometer'
_diffrn_measurement_device_type 'XtaLAB Synergy, Dualflex, HyPix'
_diffrn_measurement_method '\w scans'
_diffrn_orient_matrix_type 'CrysAlisPro convention (1999,Acta A55,543-557)'
_diffrn_orient_matrix_UB_11 0.0716227000
_diffrn_orient_matrix_UB_12 -0.0274258000
_diffrn_orient_matrix_UB_13 0.0794103000
_diffrn_orient_matrix_UB_21 0.1006085000
_diffrn_orient_matrix_UB_22 -0.0963226000
_diffrn_orient_matrix_UB_23 -0.0330391000
_diffrn_orient_matrix_UB_31 0.2172868000
_diffrn_orient_matrix_UB_32 0.0895554000
_diffrn_orient_matrix_UB_33 -0.0005882000
_diffrn_radiation_monochromator mirror
_diffrn_radiation_probe x-ray
_diffrn_radiation_type 'Cu K\a'
_diffrn_radiation_wavelength 1.54184
_diffrn_reflns_av_R_equivalents 0.0412
_diffrn_reflns_av_unetI/netI 0.0288
_diffrn_reflns_Laue_measured_fraction_full 0.999
_diffrn_reflns_Laue_measured_fraction_max 0.969
_diffrn_reflns_limit_h_max 8
_diffrn_reflns_limit_h_min -7
_diffrn_reflns_limit_k_max 14
_diffrn_reflns_limit_k_min -14
_diffrn_reflns_limit_l_max 22
_diffrn_reflns_limit_l_min -22
_diffrn_reflns_number 55319
_diffrn_reflns_point_group_measured_fraction_full 0.941
_diffrn_reflns_point_group_measured_fraction_max 0.882
_diffrn_reflns_theta_full 67.684
_diffrn_reflns_theta_max 76.609
_diffrn_reflns_theta_min 2.467
_diffrn_source 'micro-focus sealed X-ray tube'
_diffrn_source_type 'PhotonJet (Cu) X-ray Source'
_exptl_absorpt_coefficient_mu 1.042
_exptl_absorpt_correction_T_max 1.000
_exptl_absorpt_correction_T_min 0.698
_exptl_absorpt_correction_type gaussian
_exptl_absorpt_process_details
;
CrysAlisPro 1.171.40.63a (Rigaku Oxford Diffraction, 2019)
Numerical absorption correction based on gaussian integration over
			a multifaceted crystal model
Empirical absorption correction using spherical harmonics,
 implemented in SCALE3 ABSPACK scaling algorithm.
;
_exptl_crystal_colour 'clear colourless'
_exptl_crystal_colour_lustre clear
_exptl_crystal_colour_primary colourless
_exptl_crystal_density_diffrn 1.193
_exptl_crystal_description plate
_exptl_crystal_F_000 514
_exptl_crystal_size_max 0.133
_exptl_crystal_size_mid 0.069
_exptl_crystal_size_min 0.035
_refine_diff_density_max 0.989
_refine_diff_density_min -0.370
_refine_diff_density_rms 0.055
_refine_ls_abs_structure_details
;
 Flack x determined using 4103 quotients [(I+)-(I-)]/[(I+)+(I-)]
 (Parsons, Flack and Wagner, Acta Cryst. B69 (2013) 249-259).
;
_refine_ls_abs_structure_Flack -0.004(7)
_refine_ls_extinction_method none
_refine_ls_goodness_of_fit_ref 1.029
_refine_ls_hydrogen_treatment constr
_refine_ls_matrix_type full
_refine_ls_number_parameters 613
_refine_ls_number_reflns 9686
_refine_ls_number_restraints 7
_refine_ls_restrained_S_all 1.039
_refine_ls_R_factor_all 0.0488
_refine_ls_R_factor_gt 0.0476
_refine_ls_shift/su_max 0.001
_refine_ls_shift/su_mean 0.000
_refine_ls_structure_factor_coef Fsqd
_refine_ls_weighting_details 'w=1/[\s^2^(Fo^2^)+(0.0300P)^2^+1.5000P] where P=(Fo^2^+2Fc^2^)/3'
_refine_ls_weighting_scheme calc
_refine_ls_wR_factor_gt 0.1095
_refine_ls_wR_factor_ref 0.1105
_reflns_Friedel_coverage 0.820
_reflns_Friedel_fraction_full 0.883
_reflns_Friedel_fraction_max 0.794
_reflns_number_gt 9430
_reflns_number_total 9686
_reflns_threshold_expression 'I > 2\s(I)'
_cod_data_source_file d3ob00054k2.cif
_cod_data_source_block hpd026a
_cod_depositor_comments 'Adding full bibliography for 7159215--7159218.cif.'
_cod_database_code 7159215
_shelx_shelxl_version_number 2014/7
_chemical_oxdiff_formula C30H20O5
_chemical_oxdiff_usercomment SODXIV-050
_shelx_space_group_comment
;
The symmetry employed for this shelxl refinement is uniquely defined
by the following loop, which should always be used as a source of
symmetry information in preference to the above space-group names.
They are only intended as comments.
;
_reflns_odcompleteness_completeness 99.96
_reflns_odcompleteness_iscentric 1
_reflns_odcompleteness_theta 66.97
_olex2_refinement_description
;
1. Fixed Uiso
 At 1.2 times of:
  All C(H) groups, All C(H,H) groups
 At 1.5 times of:
  All C(H,H,H) groups, All O(H) groups
2. Restrained distances
 O9-C45
 1.25 with sigma of 0.02
 H6-O7
 2.25 with sigma of 0.02
 O6-C28
 1.3 with sigma of 0.02
 H6-H43A_$1
 2.2 with sigma of 0.02
3. Uiso/Uaniso restraints and constraints
C28 \\sim C46: within 2A with sigma of 0.04 and sigma for terminal atoms of
0.08 within 2A
4. Others
 Fixed Sof: H28(0.25) O6(0.75) H6(0.75) O10(0.75) O9(0.75) H45(0.25)
5.a Ternary CH refined with riding coordinates:
 C36(H36), C32(H32), C14(H14), C15(H15), C5(H5), C9(H9), C41(H41), C42(H42),
 C28(H28)
5.b Secondary CH2 refined with riding coordinates:
 C35(H35A,H35B), C13(H13A,H13B), C37(H37A,H37B), C10(H10A,H10B), C16(H16A,
 H16B), C8(H8A,H8B), C34(H34A,H34B), C31(H31A,H31B), C7(H7A,H7B), C40(H40A,
 H40B), C4(H4A,H4B), C17(H17A,H17B), C44(H44A,H44B), C43(H43A,H43B)
5.c Aromatic/amide H refined with riding coordinates:
 C12(H12), C39(H39), C45(H45)
5.d Idealised Me refined as rotating group:
 C48(H48A,H48B,H48C), C22(H22A,H22B,H22C), C21(H21A,H21B,H21C), C20(H20A,H20B,
 H20C), C25(H25A,H25B,H25C), C54(H54A,H54B,H54C), C49(H49A,H49B,H49C), C23(H23A,
 H23B,H23C), C26(H26A,H26B,H26C), C19(H19A,H19B,H19C), C47(H47A,H47B,H47C),
 C53(H53A,H53B,H53C), C27(H27A,H27B,H27C), C50(H50A,H50B,H50C), C46(H46A,H46B,
 H46C), C52(H52A,H52B,H52C)
5.e Idealised tetrahedral OH refined as rotating group:
 O1(H1), O6(H6)
;
_olex2_submission_special_instructions 'No special instructions were received'
_oxdiff_exptl_absorpt_empirical_details
;
Empirical correction (ABSPACK) includes:
- Absorption correction using spherical harmonics
- Frame scaling
;
_oxdiff_exptl_absorpt_empirical_full_max 1.394
_oxdiff_exptl_absorpt_empirical_full_min 0.782

loop_
_space_group_symop_operation_xyz
'x, y, z'

loop_
_atom_site_label
_atom_site_type_symbol
_atom_site_fract_x
_atom_site_fract_y
_atom_site_fract_z
_atom_site_U_iso_or_equiv
_atom_site_adp_type
_atom_site_occupancy
_atom_site_site_symmetry_order
_atom_site_calc_flag
_atom_site_refinement_flags_posn
_atom_site_refinement_flags_adp
_atom_site_refinement_flags_occupancy
_atom_site_disorder_assembly
_atom_site_disorder_group
Si1 Si 0.32721(15) 0.19106(8) 0.13342(5) 0.0234(2) Uani 1 1 d . . . . .
Si2 Si 0.65191(16) 0.84902(8) 0.87205(5) 0.0245(2) Uani 1 1 d . . . . .
O3 O 0.2353(5) 0.2787(2) 0.19082(14) 0.0271(6) Uani 1 1 d . . . . .
O5 O 0.0005(5) 0.4132(2) 0.81291(15) 0.0305(6) Uani 1 1 d . . . . .
O8 O 0.6820(5) 0.7488(2) 0.80823(14) 0.0275(6) Uani 1 1 d . . . . .
O2 O 0.1715(5) 0.4822(2) 0.66576(15) 0.0339(7) Uani 1 1 d . . . . .
O1 O 0.3519(5) 0.3550(3) 0.76424(17) 0.0369(7) Uani 1 1 d . . . . .
H1 H 0.3350 0.4213 0.7605 0.055 Uiso 1 1 calc R U . . .
O4 O -0.1305(6) 0.2257(3) 0.83414(18) 0.0468(8) Uani 1 1 d . . . . .
O7 O 1.1974(5) 0.6786(3) 0.36386(17) 0.0451(8) Uani 1 1 d D . . . .
C36 C 0.7503(7) 0.7751(3) 0.7367(2) 0.0240(8) Uani 1 1 d . . . . .
H36 H 0.8438 0.8539 0.7409 0.029 Uiso 1 1 calc R U . . .
C1 C 0.1449(6) 0.2723(3) 0.7484(2) 0.0256(8) Uani 1 1 d . . . . .
C35 C 0.8791(7) 0.6889(4) 0.7111(2) 0.0281(9) Uani 1 1 d . . . . .
H35A H 0.7909 0.6100 0.7098 0.034 Uiso 1 1 calc R U . . .
H35B H 1.0066 0.6954 0.7462 0.034 Uiso 1 1 calc R U . . .
C2 C 0.0523(6) 0.2723(3) 0.66554(19) 0.0212(7) Uani 1 1 d . . . . .
C32 C 0.8530(6) 0.7554(3) 0.5008(2) 0.0212(7) Uani 1 1 d . . . . .
H32 H 0.9620 0.8277 0.5168 0.025 Uiso 1 1 calc R U . . .
C33 C 0.7589(6) 0.7093(3) 0.57285(19) 0.0204(7) Uani 1 1 d . . . . .
C12 C 0.2382(6) 0.1010(3) 0.4218(2) 0.0224(7) Uani 1 1 d . . . . .
H12 H 0.2892 0.0447 0.3951 0.027 Uiso 1 1 calc R U . . .
C14 C 0.1177(6) 0.1736(3) 0.54137(19) 0.0197(7) Uani 1 1 d . . . . .
H14 H -0.0350 0.1316 0.5332 0.024 Uiso 1 1 calc R U . . .
C13 C 0.2556(6) 0.1003(3) 0.5050(2) 0.0235(8) Uani 1 1 d . . . . .
H13A H 0.4061 0.1298 0.5249 0.028 Uiso 1 1 calc R U . . .
H13B H 0.2106 0.0206 0.5181 0.028 Uiso 1 1 calc R U . . .
C15 C 0.1850(6) 0.1975(3) 0.6248(2) 0.0212(7) Uani 1 1 d . . . . .
H15 H 0.3353 0.2434 0.6303 0.025 Uiso 1 1 calc R U . . .
C5 C 0.1452(6) 0.2901(3) 0.5050(2) 0.0208(7) Uani 1 1 d . . . . .
H5 H 0.3014 0.3250 0.5102 0.025 Uiso 1 1 calc R U . . .
C30 C 1.0300(7) 0.6942(4) 0.3846(2) 0.0329(9) Uani 1 1 d . . . . .
C9 C 0.2547(7) 0.2830(3) 0.2699(2) 0.0244(8) Uani 1 1 d . . . . .
H9 H 0.4091 0.3011 0.2884 0.029 Uiso 1 1 calc R U . . .
C11 C 0.1558(6) 0.1758(3) 0.3830(2) 0.0214(7) Uani 1 1 d . . . . .
C38 C 0.6202(6) 0.7886(3) 0.60249(19) 0.0215(7) Uani 1 1 d . . . . .
C18 C -0.0078(8) 0.2979(4) 0.8038(2) 0.0331(10) Uani 1 1 d . . . . .
C37 C 0.5568(6) 0.7699(3) 0.68032(19) 0.0245(8) Uani 1 1 d . . . . .
H37A H 0.4567 0.6945 0.6797 0.029 Uiso 1 1 calc R U . . .
H37B H 0.4821 0.8291 0.6957 0.029 Uiso 1 1 calc R U . . .
C6 C 0.0722(6) 0.2753(3) 0.41995(19) 0.0212(7) Uani 1 1 d . . . . .
C51 C 0.5253(8) 0.7659(4) 0.9483(2) 0.0326(9) Uani 1 1 d . . . . .
C39 C 0.5587(7) 0.8696(3) 0.5632(2) 0.0278(8) Uani 1 1 d . . . . .
H39 H 0.4807 0.9169 0.5862 0.033 Uiso 1 1 calc R U . . .
C29 C 0.8492(6) 0.7211(4) 0.3332(2) 0.0273(8) Uani 1 1 d . . . . .
C41 C 0.6804(6) 0.7894(3) 0.44627(19) 0.0226(7) Uani 1 1 d . . . . .
H41 H 0.5561 0.7226 0.4349 0.027 Uiso 1 1 calc R U . . .
C10 C 0.1437(6) 0.1681(3) 0.2990(2) 0.0239(8) Uani 1 1 d . . . . .
H10A H -0.0073 0.1470 0.2784 0.029 Uiso 1 1 calc R U . . .
H10B H 0.2122 0.1071 0.2820 0.029 Uiso 1 1 calc R U . . .
C48 C 0.6170(7) 0.5836(3) 0.5577(2) 0.0266(8) Uani 1 1 d . . . . .
H48A H 0.5187 0.5788 0.5135 0.040 Uiso 1 1 calc R U . . .
H48B H 0.5359 0.5639 0.5994 0.040 Uiso 1 1 calc R U . . .
H48C H 0.7084 0.5302 0.5508 0.040 Uiso 1 1 calc R U . . .
C3 C 0.0948(6) 0.3880(3) 0.6313(2) 0.0234(8) Uani 1 1 d . . . . .
C16 C 0.1813(7) 0.0956(4) 0.6730(2) 0.0301(9) Uani 1 1 d . . . . .
H16A H 0.3041 0.0614 0.6664 0.036 Uiso 1 1 calc R U . . .
H16B H 0.0484 0.0358 0.6607 0.036 Uiso 1 1 calc R U . . .
C8 C 0.1560(7) 0.3796(3) 0.2999(2) 0.0256(8) Uani 1 1 d . . . . .
H8A H 0.0043 0.3643 0.2805 0.031 Uiso 1 1 calc R U . . .
H8B H 0.2298 0.4532 0.2830 0.031 Uiso 1 1 calc R U . . .
C34 C 0.9482(6) 0.7132(4) 0.6333(2) 0.0268(8) Uani 1 1 d . . . . .
H34A H 1.0278 0.6563 0.6179 0.032 Uiso 1 1 calc R U . . .
H34B H 1.0464 0.7896 0.6365 0.032 Uiso 1 1 calc R U . . .
C42 C 0.7774(7) 0.8227(3) 0.3747(2) 0.0259(8) Uani 1 1 d . . . . .
H42 H 0.9084 0.8847 0.3887 0.031 Uiso 1 1 calc R U . . .
C22 C 0.5719(8) 0.1502(4) 0.1793(3) 0.0392(10) Uani 1 1 d . . . . .
H22A H 0.6836 0.2194 0.1938 0.059 Uiso 1 1 calc R U . . .
H22B H 0.6235 0.1001 0.1448 0.059 Uiso 1 1 calc R U . . .
H22C H 0.5340 0.1100 0.2226 0.059 Uiso 1 1 calc R U . . .
C31 C 0.9746(7) 0.6717(4) 0.4633(2) 0.0282(9) Uani 1 1 d . . . . .
H31A H 1.1085 0.6752 0.4945 0.034 Uiso 1 1 calc R U . . .
H31B H 0.8867 0.5929 0.4623 0.034 Uiso 1 1 calc R U . . .
C7 C 0.1749(7) 0.3886(3) 0.3849(2) 0.0266(8) Uani 1 1 d . . . . .
H7A H 0.1066 0.4497 0.4018 0.032 Uiso 1 1 calc R U . . .
H7B H 0.3274 0.4120 0.4035 0.032 Uiso 1 1 calc R U . . .
C21 C -0.1767(6) 0.2480(4) 0.4043(2) 0.0287(8) Uani 1 1 d . . . . .
H21A H -0.2398 0.1858 0.4332 0.043 Uiso 1 1 calc R U . . .
H21B H -0.2180 0.2249 0.3522 0.043 Uiso 1 1 calc R U . . .
H21C H -0.2276 0.3162 0.4178 0.043 Uiso 1 1 calc R U . . .
C20 C -0.1925(6) 0.2166(4) 0.6569(2) 0.0304(9) Uani 1 1 d . . . . .
H20A H -0.2179 0.1428 0.6783 0.046 Uiso 1 1 calc R U . . .
H20B H -0.2455 0.2050 0.6049 0.046 Uiso 1 1 calc R U . . .
H20C H -0.2668 0.2672 0.6822 0.046 Uiso 1 1 calc R U . . .
C25 C 0.4667(8) 0.1972(4) -0.0108(2) 0.0389(11) Uani 1 1 d . . . . .
H25A H 0.5921 0.1719 0.0087 0.058 Uiso 1 1 calc R U . . .
H25B H 0.5005 0.2407 -0.0532 0.058 Uiso 1 1 calc R U . . .
H25C H 0.3497 0.1305 -0.0256 0.058 Uiso 1 1 calc R U . . .
C54 C 0.4905(8) 0.8502(4) 1.0113(2) 0.0357(10) Uani 1 1 d . . . . .
H54A H 0.6281 0.8979 1.0324 0.054 Uiso 1 1 calc R U . . .
H54B H 0.4210 0.8067 1.0493 0.054 Uiso 1 1 calc R U . . .
H54C H 0.4006 0.8990 0.9918 0.054 Uiso 1 1 calc R U . . .
C40 C 0.6064(7) 0.8899(3) 0.4846(2) 0.0286(8) Uani 1 1 d . . . . .
H40A H 0.7186 0.9609 0.4848 0.034 Uiso 1 1 calc R U . . .
H40B H 0.4769 0.9009 0.4561 0.034 Uiso 1 1 calc R U . . .
C4 C 0.0400(7) 0.3778(3) 0.5473(2) 0.0284(9) Uani 1 1 d . . . . .
H4A H 0.0874 0.4541 0.5291 0.034 Uiso 1 1 calc R U . . .
H4B H -0.1163 0.3537 0.5361 0.034 Uiso 1 1 calc R U . . .
C24 C 0.3986(7) 0.2757(4) 0.0502(2) 0.0316(9) Uani 1 1 d . . . . .
C49 C 0.9222(8) 0.9436(4) 0.9082(2) 0.0400(10) Uani 1 1 d . . . . .
H49A H 0.9965 0.9026 0.9421 0.060 Uiso 1 1 calc R U . . .
H49B H 0.9028 1.0136 0.9338 0.060 Uiso 1 1 calc R U . . .
H49C H 1.0064 0.9635 0.8672 0.060 Uiso 1 1 calc R U . . .
C17 C 0.1945(8) 0.1505(4) 0.7536(2) 0.0371(11) Uani 1 1 d . . . . .
H17A H 0.3382 0.1577 0.7790 0.045 Uiso 1 1 calc R U . . .
H17B H 0.0896 0.1021 0.7812 0.045 Uiso 1 1 calc R U . . .
C23 C 0.1140(7) 0.0557(4) 0.1063(2) 0.0366(10) Uani 1 1 d . . . . .
H23A H 0.0920 0.0108 0.1488 0.055 Uiso 1 1 calc R U . . .
H23B H 0.1589 0.0107 0.0672 0.055 Uiso 1 1 calc R U . . .
H23C H -0.0190 0.0757 0.0890 0.055 Uiso 1 1 calc R U . . .
C26 C 0.2048(9) 0.3186(5) 0.0170(3) 0.0448(12) Uani 1 1 d . . . . .
H26A H 0.0870 0.2529 0.0007 0.067 Uiso 1 1 calc R U . . .
H26B H 0.2449 0.3624 -0.0247 0.067 Uiso 1 1 calc R U . . .
H26C H 0.1606 0.3674 0.0542 0.067 Uiso 1 1 calc R U . . .
C19 C -0.1499(7) 0.4455(4) 0.8612(2) 0.0348(10) Uani 1 1 d . . . . .
H19A H -0.2944 0.4021 0.8441 0.052 Uiso 1 1 calc R U . . .
H19B H -0.1431 0.5274 0.8602 0.052 Uiso 1 1 calc R U . . .
H19C H -0.1120 0.4284 0.9113 0.052 Uiso 1 1 calc R U . . .
C47 C 0.6670(7) 0.6105(4) 0.3169(2) 0.0357(10) Uani 1 1 d . . . . .
H47A H 0.7192 0.5517 0.2899 0.054 Uiso 1 1 calc R U . . .
H47B H 0.5468 0.6280 0.2875 0.054 Uiso 1 1 calc R U . . .
H47C H 0.6207 0.5826 0.3631 0.054 Uiso 1 1 calc R U . . .
C28 C 0.9093(7) 0.7776(5) 0.2600(2) 0.0396(11) Uani 1 1 d D . . . .
H28 H 1.0472 0.8340 0.2749 0.047 Uiso 0.25 1 calc R U P A 2
C53 C 0.3007(10) 0.6886(5) 0.9158(3) 0.0602(16) Uani 1 1 d . . . . .
H53A H 0.2073 0.7375 0.8992 0.090 Uiso 1 1 calc R U . . .
H53B H 0.2371 0.6426 0.9538 0.090 Uiso 1 1 calc R U . . .
H53C H 0.3192 0.6380 0.8744 0.090 Uiso 1 1 calc R U . . .
C44 C 0.7527(10) 0.8514(4) 0.2430(2) 0.0481(13) Uani 1 1 d . . . . .
H44A H 0.6463 0.8140 0.2018 0.058 Uiso 1 1 calc R U . . .
H44B H 0.8283 0.9267 0.2290 0.058 Uiso 1 1 calc R U . . .
C27 C 0.5866(9) 0.3814(4) 0.0745(3) 0.0471(12) Uani 1 1 d . . . . .
H27A H 0.5469 0.4284 0.1137 0.071 Uiso 1 1 calc R U . . .
H27B H 0.6180 0.4268 0.0327 0.071 Uiso 1 1 calc R U . . .
H27C H 0.7127 0.3551 0.0922 0.071 Uiso 1 1 calc R U . . .
C43 C 0.6415(8) 0.8665(4) 0.3128(2) 0.0396(11) Uani 1 1 d . . . . .
H43A H 0.4930 0.8207 0.3067 0.048 Uiso 1 1 calc R U . . .
H43B H 0.6411 0.9477 0.3242 0.048 Uiso 1 1 calc R U . . .
C50 C 0.4824(8) 0.9445(4) 0.8325(2) 0.0375(10) Uani 1 1 d . . . . .
H50A H 0.5522 0.9848 0.7933 0.056 Uiso 1 1 calc R U . . .
H50B H 0.4647 1.0002 0.8710 0.056 Uiso 1 1 calc R U . . .
H50C H 0.3428 0.8977 0.8126 0.056 Uiso 1 1 calc R U . . .
O6 O 1.1099(8) 0.8718(4) 0.2757(3) 0.0496(11) Uani 0.75 1 d D . P B 1
H6 H 1.1834 0.8581 0.3122 0.074 Uiso 0.75 1 calc DR U P B 1
C46 C 1.1537(11) 0.5985(6) 0.1368(4) 0.0675(18) Uani 1 1 d . . . . .
H46A H 1.0983 0.6160 0.0887 0.101 Uiso 1 1 calc R U . . .
H46B H 1.0743 0.5233 0.1479 0.101 Uiso 1 1 calc R U . . .
H46C H 1.3044 0.5982 0.1366 0.101 Uiso 1 1 calc R U . . .
C52 C 0.6698(12) 0.6897(6) 0.9805(3) 0.068(2) Uani 1 1 d . . . . .
H52A H 0.6769 0.6295 0.9432 0.102 Uiso 1 1 calc R U . . .
H52B H 0.6102 0.6549 1.0231 0.102 Uiso 1 1 calc R U . . .
H52C H 0.8130 0.7368 0.9953 0.102 Uiso 1 1 calc R U . . .
O10 O 1.1298(8) 0.6867(5) 0.1933(3) 0.0607(14) Uani 0.75 1 d . . P C .
O9 O 0.7743(9) 0.6393(5) 0.1578(3) 0.0646(15) Uani 0.75 1 d D . P C 1
C45 C 0.9581(14) 0.7029(7) 0.2002(3) 0.078(2) Uani 1 1 d D . . . .
H45 H 0.8445 0.6653 0.1649 0.093 Uiso 0.25 1 calc R U P C 2

loop_
_atom_site_aniso_label
_atom_site_aniso_U_11
_atom_site_aniso_U_22
_atom_site_aniso_U_33
_atom_site_aniso_U_23
_atom_site_aniso_U_13
_atom_site_aniso_U_12
Si1 0.0239(5) 0.0270(5) 0.0197(5) -0.0008(4) 0.0011(4) 0.0082(4)
Si2 0.0316(6) 0.0269(5) 0.0176(4) 0.0009(4) 0.0024(4) 0.0124(5)
O3 0.0343(16) 0.0323(15) 0.0172(12) -0.0011(11) 0.0022(11) 0.0138(13)
O5 0.0340(16) 0.0258(14) 0.0332(14) -0.0028(11) 0.0127(12) 0.0077(12)
O8 0.0398(17) 0.0271(14) 0.0193(13) 0.0016(10) 0.0061(11) 0.0146(13)
O2 0.0492(19) 0.0240(14) 0.0292(14) -0.0011(11) 0.0089(13) 0.0092(13)
O1 0.0307(16) 0.0458(18) 0.0335(15) -0.0046(14) -0.0032(12) 0.0118(14)
O4 0.061(2) 0.0395(18) 0.0420(17) 0.0114(14) 0.0215(16) 0.0089(17)
O7 0.0278(17) 0.076(2) 0.0332(16) -0.0004(15) 0.0088(13) 0.0151(17)
C36 0.030(2) 0.0267(19) 0.0171(17) 0.0017(14) 0.0021(15) 0.0109(17)
C1 0.027(2) 0.030(2) 0.0217(18) 0.0021(15) -0.0010(15) 0.0131(17)
C35 0.032(2) 0.036(2) 0.0206(18) 0.0022(16) -0.0002(15) 0.0182(19)
C2 0.0208(19) 0.0229(18) 0.0201(17) -0.0002(14) 0.0006(14) 0.0070(15)
C32 0.0195(19) 0.0222(18) 0.0217(18) -0.0011(14) 0.0010(14) 0.0057(15)
C33 0.0228(19) 0.0196(17) 0.0201(17) -0.0007(13) 0.0017(14) 0.0085(15)
C12 0.0223(19) 0.0197(17) 0.0255(18) -0.0042(14) 0.0014(14) 0.0073(15)
C14 0.0170(17) 0.0207(17) 0.0214(16) -0.0016(13) -0.0010(13) 0.0065(14)
C13 0.0239(19) 0.0200(18) 0.0283(19) 0.0011(14) -0.0002(15) 0.0101(16)
C15 0.0215(19) 0.0218(18) 0.0220(18) 0.0010(14) -0.0006(14) 0.0095(15)
C5 0.0232(19) 0.0194(17) 0.0209(18) 0.0010(14) 0.0027(14) 0.0073(15)
C30 0.028(2) 0.046(2) 0.0251(19) -0.0027(17) 0.0052(16) 0.011(2)
C9 0.027(2) 0.0261(19) 0.0195(18) -0.0017(15) -0.0001(15) 0.0073(17)
C11 0.0191(18) 0.0195(17) 0.0232(17) -0.0041(14) -0.0012(14) 0.0025(15)
C38 0.0206(18) 0.0236(18) 0.0215(17) -0.0021(14) 0.0003(14) 0.0092(15)
C18 0.045(3) 0.037(2) 0.0203(19) 0.0046(17) -0.0009(17) 0.016(2)
C37 0.027(2) 0.029(2) 0.0202(17) -0.0004(14) 0.0019(14) 0.0126(17)
C6 0.024(2) 0.0201(17) 0.0201(17) -0.0004(13) -0.0013(14) 0.0090(16)
C51 0.047(3) 0.027(2) 0.0256(19) 0.0012(16) 0.0096(18) 0.0106(19)
C39 0.035(2) 0.028(2) 0.0233(18) -0.0012(15) 0.0021(16) 0.0164(18)
C29 0.023(2) 0.034(2) 0.0221(18) -0.0046(15) 0.0034(15) 0.0025(17)
C41 0.025(2) 0.0230(18) 0.0205(16) 0.0026(14) 0.0022(14) 0.0075(16)
C10 0.0240(19) 0.0233(18) 0.0246(18) -0.0030(14) -0.0008(14) 0.0083(16)
C48 0.035(2) 0.0215(18) 0.0245(18) 0.0018(14) 0.0068(16) 0.0082(17)
C3 0.025(2) 0.0247(19) 0.0242(18) 0.0021(14) 0.0042(14) 0.0117(16)
C16 0.041(2) 0.028(2) 0.0250(18) 0.0054(15) 0.0016(16) 0.0174(19)
C8 0.037(2) 0.0212(18) 0.0190(18) -0.0003(14) 0.0013(15) 0.0085(17)
C34 0.026(2) 0.035(2) 0.0234(18) -0.0003(15) 0.0010(15) 0.0158(18)
C42 0.029(2) 0.0236(19) 0.0230(18) 0.0025(14) 0.0024(15) 0.0023(17)
C22 0.036(3) 0.050(3) 0.035(2) 0.004(2) 0.0011(18) 0.018(2)
C31 0.028(2) 0.038(2) 0.0224(19) 0.0006(16) 0.0048(15) 0.0154(19)
C7 0.039(2) 0.0197(18) 0.0208(17) -0.0014(14) 0.0029(16) 0.0078(17)
C21 0.026(2) 0.039(2) 0.0231(18) -0.0015(16) -0.0019(15) 0.0145(18)
C20 0.021(2) 0.039(2) 0.030(2) -0.0012(16) 0.0030(15) 0.0060(18)
C25 0.051(3) 0.036(2) 0.032(2) 0.0026(18) 0.018(2) 0.010(2)
C54 0.044(3) 0.038(2) 0.025(2) -0.0031(18) 0.0073(18) 0.010(2)
C40 0.038(2) 0.026(2) 0.0258(19) 0.0056(15) 0.0053(16) 0.0143(18)
C4 0.042(2) 0.0238(19) 0.0240(19) 0.0031(15) 0.0037(17) 0.0169(19)
C24 0.034(2) 0.031(2) 0.030(2) 0.0007(17) 0.0075(17) 0.0075(19)
C49 0.038(3) 0.050(3) 0.031(2) -0.0017(19) 0.0050(18) 0.007(2)
C17 0.059(3) 0.030(2) 0.028(2) 0.0053(17) 0.002(2) 0.023(2)
C23 0.037(2) 0.038(2) 0.031(2) -0.0064(18) 0.0098(18) 0.002(2)
C26 0.061(3) 0.053(3) 0.030(2) 0.009(2) 0.006(2) 0.031(3)
C19 0.036(2) 0.045(3) 0.027(2) -0.0005(18) 0.0099(17) 0.014(2)
C47 0.036(2) 0.033(2) 0.034(2) -0.0070(17) 0.0016(18) 0.004(2)
C28 0.026(2) 0.062(3) 0.026(2) 0.001(2) 0.0034(17) 0.001(2)
C53 0.075(4) 0.047(3) 0.044(3) -0.013(2) 0.020(3) -0.018(3)
C44 0.083(4) 0.035(3) 0.025(2) 0.0087(18) 0.011(2) 0.006(3)
C27 0.054(3) 0.036(3) 0.048(3) 0.006(2) 0.016(2) -0.002(2)
C43 0.052(3) 0.041(2) 0.027(2) 0.0134(18) 0.0001(19) 0.012(2)
C50 0.050(3) 0.041(2) 0.027(2) -0.0017(18) 0.0004(18) 0.024(2)
O6 0.055(3) 0.045(3) 0.047(3) 0.005(2) 0.009(2) 0.006(2)
C46 0.062(4) 0.066(4) 0.074(4) -0.022(3) 0.022(3) 0.015(3)
C52 0.119(6) 0.070(4) 0.046(3) 0.033(3) 0.041(3) 0.067(4)
O10 0.051(3) 0.059(3) 0.073(3) -0.028(3) 0.019(3) 0.018(3)
O9 0.070(4) 0.067(3) 0.050(3) -0.014(3) -0.002(3) 0.011(3)
C45 0.119(7) 0.086(5) 0.034(3) -0.004(3) 0.029(3) 0.031(5)

loop_
_atom_type_symbol
_atom_type_description
_atom_type_scat_dispersion_real
_atom_type_scat_dispersion_imag
_atom_type_scat_source
C C 0.0181 0.0091 'International Tables Vol C Tables 4.2.6.8 and 6.1.1.4'
H H 0.0000 0.0000 'International Tables Vol C Tables 4.2.6.8 and 6.1.1.4'
O O 0.0492 0.0322 'International Tables Vol C Tables 4.2.6.8 and 6.1.1.4'
Si Si 0.2541 0.3302 'International Tables Vol C Tables 4.2.6.8 and 6.1.1.4'

loop_
_exptl_crystal_face_index_h
_exptl_crystal_face_index_k
_exptl_crystal_face_index_l
_exptl_crystal_face_perp_dist
-1 8 1 0.0594
1 -8 -1 0.0042
3 3 -2 0.0713
-3 -4 2 0.0037
-1 -2 11 0.0059
0 2 -12 0.0095

loop_
_geom_angle_atom_site_label_1
_geom_angle_atom_site_label_2
_geom_angle_atom_site_label_3
_geom_angle
_geom_angle_site_symmetry_1
_geom_angle_site_symmetry_3
_geom_angle_publ_flag
O3 Si1 C22 110.85(18) . . ?
O3 Si1 C24 105.76(16) . . ?
O3 Si1 C23 109.68(17) . . ?
C22 Si1 C24 110.6(2) . . ?
C23 Si1 C22 108.4(2) . . ?
C23 Si1 C24 111.5(2) . . ?
O8 Si2 C51 105.43(17) . . ?
O8 Si2 C49 109.81(19) . . ?
O8 Si2 C50 111.44(16) . . ?
C49 Si2 C51 110.4(2) . . ?
C50 Si2 C51 112.1(2) . . ?
C50 Si2 C49 107.7(2) . . ?
C9 O3 Si1 126.8(2) . . ?
C18 O5 C19 115.3(3) . . ?
C36 O8 Si2 123.4(2) . . ?
C1 O1 H1 109.5 . . ?
O8 C36 H36 108.9 . . ?
O8 C36 C35 109.3(3) . . ?
O8 C36 C37 110.7(3) . . ?
C35 C36 H36 108.9 . . ?
C37 C36 H36 108.9 . . ?
C37 C36 C35 110.1(3) . . ?
O1 C1 C2 110.7(3) . . ?
O1 C1 C18 109.5(3) . . ?
O1 C1 C17 105.7(3) . . ?
C18 C1 C2 113.2(3) . . ?
C18 C1 C17 113.1(3) . . ?
C17 C1 C2 104.4(3) . . ?
C36 C35 H35A 109.6 . . ?
C36 C35 H35B 109.6 . . ?
C36 C35 C34 110.2(3) . . ?
H35A C35 H35B 108.1 . . ?
C34 C35 H35A 109.6 . . ?
C34 C35 H35B 109.6 . . ?
C15 C2 C1 101.4(3) . . ?
C3 C2 C1 117.1(3) . . ?
C3 C2 C15 105.9(3) . . ?
C3 C2 C20 110.0(3) . . ?
C20 C2 C1 109.3(3) . . ?
C20 C2 C15 113.0(3) . . ?
C33 C32 H32 106.2 . . ?
C41 C32 H32 106.2 . . ?
C41 C32 C33 112.3(3) . . ?
C31 C32 H32 106.2 . . ?
C31 C32 C33 112.3(3) . . ?
C31 C32 C41 113.0(3) . . ?
C38 C33 C32 109.8(3) . . ?
C38 C33 C48 108.8(3) . . ?
C38 C33 C34 107.7(3) . . ?
C48 C33 C32 111.4(3) . . ?
C34 C33 C32 108.9(3) . . ?
C34 C33 C48 110.3(3) . . ?
C13 C12 H12 117.4 . . ?
C11 C12 H12 117.4 . . ?
C11 C12 C13 125.1(3) . . ?
C13 C14 H14 109.1 . . ?
C13 C14 C5 109.0(3) . . ?
C15 C14 H14 109.1 . . ?
C15 C14 C13 111.0(3) . . ?
C15 C14 C5 109.5(3) . . ?
C5 C14 H14 109.1 . . ?
C12 C13 C14 112.9(3) . . ?
C12 C13 H13A 109.0 . . ?
C12 C13 H13B 109.0 . . ?
C14 C13 H13A 109.0 . . ?
C14 C13 H13B 109.0 . . ?
H13A C13 H13B 107.8 . . ?
C2 C15 H15 106.3 . . ?
C14 C15 C2 113.9(3) . . ?
C14 C15 H15 106.3 . . ?
C14 C15 C16 119.6(3) . . ?
C16 C15 C2 103.6(3) . . ?
C16 C15 H15 106.3 . . ?
C14 C5 H5 106.1 . . ?
C14 C5 C6 113.5(3) . . ?
C14 C5 C4 112.1(3) . . ?
C6 C5 H5 106.1 . . ?
C6 C5 C4 112.4(3) . . ?
C4 C5 H5 106.1 . . ?
O7 C30 C29 123.7(4) . . ?
O7 C30 C31 121.0(4) . . ?
C29 C30 C31 114.9(3) . . ?
O3 C9 H9 108.6 . . ?
O3 C9 C10 112.7(3) . . ?
O3 C9 C8 109.0(3) . . ?
C10 C9 H9 108.6 . . ?
C8 C9 H9 108.6 . . ?
C8 C9 C10 109.2(3) . . ?
C12 C11 C6 122.9(3) . . ?
C12 C11 C10 120.9(3) . . ?
C10 C11 C6 116.2(3) . . ?
C37 C38 C33 115.6(3) . . ?
C39 C38 C33 123.0(3) . . ?
C39 C38 C37 121.4(3) . . ?
O5 C18 C1 111.3(4) . . ?
O4 C18 O5 123.0(4) . . ?
O4 C18 C1 125.6(4) . . ?
C36 C37 H37A 109.1 . . ?
C36 C37 H37B 109.1 . . ?
C38 C37 C36 112.6(3) . . ?
C38 C37 H37A 109.1 . . ?
C38 C37 H37B 109.1 . . ?
H37A C37 H37B 107.8 . . ?
C11 C6 C5 109.8(3) . . ?
C11 C6 C7 107.5(3) . . ?
C11 C6 C21 109.0(3) . . ?
C7 C6 C5 108.9(3) . . ?
C21 C6 C5 111.4(3) . . ?
C21 C6 C7 110.2(3) . . ?
C54 C51 Si2 110.2(3) . . ?
C54 C51 C53 108.5(4) . . ?
C53 C51 Si2 108.6(3) . . ?
C52 C51 Si2 110.9(3) . . ?
C52 C51 C54 108.6(4) . . ?
C52 C51 C53 110.0(5) . . ?
C38 C39 H39 117.7 . . ?
C38 C39 C40 124.6(3) . . ?
C40 C39 H39 117.7 . . ?
C30 C29 C42 106.0(3) . . ?
C30 C29 C47 108.7(4) . . ?
C30 C29 C28 117.9(3) . . ?
C42 C29 C28 99.8(3) . . ?
C47 C29 C42 113.1(3) . . ?
C47 C29 C28 111.0(3) . . ?
C32 C41 H41 109.2 . . ?
C42 C41 C32 109.3(3) . . ?
C42 C41 H41 109.2 . . ?
C42 C41 C40 111.7(3) . . ?
C40 C41 C32 108.0(3) . . ?
C40 C41 H41 109.2 . . ?
C9 C10 H10A 109.2 . . ?
C9 C10 H10B 109.2 . . ?
C11 C10 C9 112.1(3) . . ?
C11 C10 H10A 109.2 . . ?
C11 C10 H10B 109.2 . . ?
H10A C10 H10B 107.9 . . ?
C33 C48 H48A 109.5 . . ?
C33 C48 H48B 109.5 . . ?
C33 C48 H48C 109.5 . . ?
H48A C48 H48B 109.5 . . ?
H48A C48 H48C 109.5 . . ?
H48B C48 H48C 109.5 . . ?
O2 C3 C2 124.8(3) . . ?
O2 C3 C4 121.2(3) . . ?
C2 C3 C4 113.9(3) . . ?
C15 C16 H16A 110.9 . . ?
C15 C16 H16B 110.9 . . ?
C15 C16 C17 104.2(3) . . ?
H16A C16 H16B 108.9 . . ?
C17 C16 H16A 110.9 . . ?
C17 C16 H16B 110.9 . . ?
C9 C8 H8A 109.4 . . ?
C9 C8 H8B 109.4 . . ?
C9 C8 C7 111.0(3) . . ?
H8A C8 H8B 108.0 . . ?
C7 C8 H8A 109.4 . . ?
C7 C8 H8B 109.4 . . ?
C35 C34 C33 114.5(3) . . ?
C35 C34 H34A 108.6 . . ?
C35 C34 H34B 108.6 . . ?
C33 C34 H34A 108.6 . . ?
C33 C34 H34B 108.6 . . ?
H34A C34 H34B 107.6 . . ?
C29 C42 H42 106.9 . . ?
C41 C42 C29 113.1(3) . . ?
C41 C42 H42 106.9 . . ?
C41 C42 C43 119.5(3) . . ?
C43 C42 C29 103.0(3) . . ?
C43 C42 H42 106.9 . . ?
Si1 C22 H22A 109.5 . . ?
Si1 C22 H22B 109.5 . . ?
Si1 C22 H22C 109.5 . . ?
H22A C22 H22B 109.5 . . ?
H22A C22 H22C 109.5 . . ?
H22B C22 H22C 109.5 . . ?
C32 C31 H31A 108.2 . . ?
C32 C31 H31B 108.2 . . ?
C30 C31 C32 116.5(3) . . ?
C30 C31 H31A 108.2 . . ?
C30 C31 H31B 108.2 . . ?
H31A C31 H31B 107.3 . . ?
C6 C7 H7A 108.5 . . ?
C6 C7 H7B 108.5 . . ?
C8 C7 C6 115.2(3) . . ?
C8 C7 H7A 108.5 . . ?
C8 C7 H7B 108.5 . . ?
H7A C7 H7B 107.5 . . ?
C6 C21 H21A 109.5 . . ?
C6 C21 H21B 109.5 . . ?
C6 C21 H21C 109.5 . . ?
H21A C21 H21B 109.5 . . ?
H21A C21 H21C 109.5 . . ?
H21B C21 H21C 109.5 . . ?
C2 C20 H20A 109.5 . . ?
C2 C20 H20B 109.5 . . ?
C2 C20 H20C 109.5 . . ?
H20A C20 H20B 109.5 . . ?
H20A C20 H20C 109.5 . . ?
H20B C20 H20C 109.5 . . ?
H25A C25 H25B 109.5 . . ?
H25A C25 H25C 109.5 . . ?
H25B C25 H25C 109.5 . . ?
C24 C25 H25A 109.5 . . ?
C24 C25 H25B 109.5 . . ?
C24 C25 H25C 109.5 . . ?
C51 C54 H54A 109.5 . . ?
C51 C54 H54B 109.5 . . ?
C51 C54 H54C 109.5 . . ?
H54A C54 H54B 109.5 . . ?
H54A C54 H54C 109.5 . . ?
H54B C54 H54C 109.5 . . ?
C39 C40 C41 112.7(3) . . ?
C39 C40 H40A 109.1 . . ?
C39 C40 H40B 109.1 . . ?
C41 C40 H40A 109.1 . . ?
C41 C40 H40B 109.1 . . ?
H40A C40 H40B 107.8 . . ?
C5 C4 H4A 108.8 . . ?
C5 C4 H4B 108.8 . . ?
C3 C4 C5 113.8(3) . . ?
C3 C4 H4A 108.8 . . ?
C3 C4 H4B 108.8 . . ?
H4A C4 H4B 107.7 . . ?
C25 C24 Si1 110.1(3) . . ?
C26 C24 Si1 110.7(3) . . ?
C26 C24 C25 108.5(4) . . ?
C26 C24 C27 108.8(4) . . ?
C27 C24 Si1 109.4(3) . . ?
C27 C24 C25 109.4(4) . . ?
Si2 C49 H49A 109.5 . . ?
Si2 C49 H49B 109.5 . . ?
Si2 C49 H49C 109.5 . . ?
H49A C49 H49B 109.5 . . ?
H49A C49 H49C 109.5 . . ?
H49B C49 H49C 109.5 . . ?
C1 C17 H17A 110.3 . . ?
C1 C17 H17B 110.3 . . ?
C16 C17 C1 107.3(3) . . ?
C16 C17 H17A 110.3 . . ?
C16 C17 H17B 110.3 . . ?
H17A C17 H17B 108.5 . . ?
Si1 C23 H23A 109.5 . . ?
Si1 C23 H23B 109.5 . . ?
Si1 C23 H23C 109.5 . . ?
H23A C23 H23B 109.5 . . ?
H23A C23 H23C 109.5 . . ?
H23B C23 H23C 109.5 . . ?
C24 C26 H26A 109.5 . . ?
C24 C26 H26B 109.5 . . ?
C24 C26 H26C 109.5 . . ?
H26A C26 H26B 109.5 . . ?
H26A C26 H26C 109.5 . . ?
H26B C26 H26C 109.5 . . ?
O5 C19 H19A 109.5 . . ?
O5 C19 H19B 109.5 . . ?
O5 C19 H19C 109.5 . . ?
H19A C19 H19B 109.5 . . ?
H19A C19 H19C 109.5 . . ?
H19B C19 H19C 109.5 . . ?
C29 C47 H47A 109.5 . . ?
C29 C47 H47B 109.5 . . ?
C29 C47 H47C 109.5 . . ?
H47A C47 H47B 109.5 . . ?
H47A C47 H47C 109.5 . . ?
H47B C47 H47C 109.5 . . ?
C29 C28 H28 104.0 . . ?
C44 C28 C29 106.5(4) . . ?
C44 C28 H28 104.0 . . ?
O6 C28 C29 109.8(4) . . ?
O6 C28 C44 98.5(4) . . ?
C45 C28 C29 117.2(5) . . ?
C45 C28 H28 104.0 . . ?
C45 C28 C44 119.2(5) . . ?
C45 C28 O6 103.8(5) . . ?
C51 C53 H53A 109.5 . . ?
C51 C53 H53B 109.5 . . ?
C51 C53 H53C 109.5 . . ?
H53A C53 H53B 109.5 . . ?
H53A C53 H53C 109.5 . . ?
H53B C53 H53C 109.5 . . ?
C28 C44 H44A 110.2 . . ?
C28 C44 H44B 110.2 . . ?
C28 C44 C43 107.5(4) . . ?
H44A C44 H44B 108.5 . . ?
C43 C44 H44A 110.2 . . ?
C43 C44 H44B 110.2 . . ?
C24 C27 H27A 109.5 . . ?
C24 C27 H27B 109.5 . . ?
C24 C27 H27C 109.5 . . ?
H27A C27 H27B 109.5 . . ?
H27A C27 H27C 109.5 . . ?
H27B C27 H27C 109.5 . . ?
C42 C43 H43A 110.8 . . ?
C42 C43 H43B 110.8 . . ?
C44 C43 C42 104.6(4) . . ?
C44 C43 H43A 110.8 . . ?
C44 C43 H43B 110.8 . . ?
H43A C43 H43B 108.9 . . ?
Si2 C50 H50A 109.5 . . ?
Si2 C50 H50B 109.5 . . ?
Si2 C50 H50C 109.5 . . ?
H50A C50 H50B 109.5 . . ?
H50A C50 H50C 109.5 . . ?
H50B C50 H50C 109.5 . . ?
C28 O6 H6 109.5 . . ?
H46A C46 H46B 109.5 . . ?
H46A C46 H46C 109.5 . . ?
H46B C46 H46C 109.5 . . ?
O10 C46 H46A 109.5 . . ?
O10 C46 H46B 109.5 . . ?
O10 C46 H46C 109.5 . . ?
C51 C52 H52A 109.5 . . ?
C51 C52 H52B 109.5 . . ?
C51 C52 H52C 109.5 . . ?
H52A C52 H52B 109.5 . . ?
H52A C52 H52C 109.5 . . ?
H52B C52 H52C 109.5 . . ?
C45 O10 C46 119.4(6) . . ?
C28 C45 H45 117.7 . . ?
O10 C45 C28 124.5(7) . . ?
O10 C45 O9 122.4(6) . . ?
O10 C45 H45 117.7 . . ?
O9 C45 C28 112.5(6) . . ?

loop_
_geom_bond_atom_site_label_1
_geom_bond_atom_site_label_2
_geom_bond_distance
_geom_bond_site_symmetry_2
_geom_bond_publ_flag
Si1 O3 1.654(3) . ?
Si1 C22 1.871(4) . ?
Si1 C24 1.886(4) . ?
Si1 C23 1.856(5) . ?
Si2 O8 1.655(3) . ?
Si2 C51 1.872(4) . ?
Si2 C49 1.865(5) . ?
Si2 C50 1.859(4) . ?
O3 C9 1.419(4) . ?
O5 C18 1.350(5) . ?
O5 C19 1.446(5) . ?
O8 C36 1.427(5) . ?
O2 C3 1.218(5) . ?
O1 H1 0.8200 . ?
O1 C1 1.445(5) . ?
O4 C18 1.210(6) . ?
O7 C30 1.208(5) . ?
C36 H36 0.9800 . ?
C36 C35 1.519(5) . ?
C36 C37 1.514(5) . ?
C1 C2 1.559(5) . ?
C1 C18 1.516(6) . ?
C1 C17 1.547(5) . ?
C35 H35A 0.9700 . ?
C35 H35B 0.9700 . ?
C35 C34 1.531(5) . ?
C2 C15 1.549(5) . ?
C2 C3 1.512(5) . ?
C2 C20 1.538(5) . ?
C32 H32 0.9800 . ?
C32 C33 1.555(5) . ?
C32 C41 1.547(5) . ?
C32 C31 1.546(5) . ?
C33 C38 1.528(4) . ?
C33 C48 1.548(5) . ?
C33 C34 1.544(5) . ?
C12 H12 0.9300 . ?
C12 C13 1.497(5) . ?
C12 C11 1.328(5) . ?
C14 H14 0.9800 . ?
C14 C13 1.525(5) . ?
C14 C15 1.520(5) . ?
C14 C5 1.541(5) . ?
C13 H13A 0.9700 . ?
C13 H13B 0.9700 . ?
C15 H15 0.9800 . ?
C15 C16 1.524(5) . ?
C5 H5 0.9800 . ?
C5 C6 1.551(5) . ?
C5 C4 1.553(5) . ?
C30 C29 1.516(6) . ?
C30 C31 1.517(5) . ?
C9 H9 0.9800 . ?
C9 C10 1.527(5) . ?
C9 C8 1.516(5) . ?
C11 C6 1.536(5) . ?
C11 C10 1.507(5) . ?
C38 C37 1.510(5) . ?
C38 C39 1.332(5) . ?
C37 H37A 0.9700 . ?
C37 H37B 0.9700 . ?
C6 C7 1.547(5) . ?
C6 C21 1.540(5) . ?
C51 C54 1.529(5) . ?
C51 C53 1.555(7) . ?
C51 C52 1.528(7) . ?
C39 H39 0.9300 . ?
C39 C40 1.498(5) . ?
C29 C42 1.551(5) . ?
C29 C47 1.532(6) . ?
C29 C28 1.555(6) . ?
C41 H41 0.9800 . ?
C41 C42 1.515(5) . ?
C41 C40 1.523(5) . ?
C10 H10A 0.9700 . ?
C10 H10B 0.9700 . ?
C48 H48A 0.9600 . ?
C48 H48B 0.9600 . ?
C48 H48C 0.9600 . ?
C3 C4 1.516(5) . ?
C16 H16A 0.9700 . ?
C16 H16B 0.9700 . ?
C16 C17 1.543(6) . ?
C8 H8A 0.9700 . ?
C8 H8B 0.9700 . ?
C8 C7 1.524(5) . ?
C34 H34A 0.9700 . ?
C34 H34B 0.9700 . ?
C42 H42 0.9800 . ?
C42 C43 1.537(5) . ?
C22 H22A 0.9600 . ?
C22 H22B 0.9600 . ?
C22 H22C 0.9600 . ?
C31 H31A 0.9700 . ?
C31 H31B 0.9700 . ?
C7 H7A 0.9700 . ?
C7 H7B 0.9700 . ?
C21 H21A 0.9600 . ?
C21 H21B 0.9600 . ?
C21 H21C 0.9600 . ?
C20 H20A 0.9600 . ?
C20 H20B 0.9600 . ?
C20 H20C 0.9600 . ?
C25 H25A 0.9600 . ?
C25 H25B 0.9600 . ?
C25 H25C 0.9600 . ?
C25 C24 1.549(6) . ?
C54 H54A 0.9600 . ?
C54 H54B 0.9600 . ?
C54 H54C 0.9600 . ?
C40 H40A 0.9700 . ?
C40 H40B 0.9700 . ?
C4 H4A 0.9700 . ?
C4 H4B 0.9700 . ?
C24 C26 1.524(6) . ?
C24 C27 1.532(7) . ?
C49 H49A 0.9600 . ?
C49 H49B 0.9600 . ?
C49 H49C 0.9600 . ?
C17 H17A 0.9700 . ?
C17 H17B 0.9700 . ?
C23 H23A 0.9600 . ?
C23 H23B 0.9600 . ?
C23 H23C 0.9600 . ?
C26 H26A 0.9600 . ?
C26 H26B 0.9600 . ?
C26 H26C 0.9600 . ?
C19 H19A 0.9600 . ?
C19 H19B 0.9600 . ?
C19 H19C 0.9600 . ?
C47 H47A 0.9600 . ?
C47 H47B 0.9600 . ?
C47 H47C 0.9600 . ?
C28 H28 0.9800 . ?
C28 C44 1.489(7) . ?
C28 O6 1.485(7) . ?
C28 C45 1.451(7) . ?
C53 H53A 0.9600 . ?
C53 H53B 0.9600 . ?
C53 H53C 0.9600 . ?
C44 H44A 0.9700 . ?
C44 H44B 0.9700 . ?
C44 C43 1.519(7) . ?
C27 H27A 0.9600 . ?
C27 H27B 0.9600 . ?
C27 H27C 0.9600 . ?
C43 H43A 0.9700 . ?
C43 H43B 0.9700 . ?
C50 H50A 0.9600 . ?
C50 H50B 0.9600 . ?
C50 H50C 0.9600 . ?
O6 H6 0.8200 . ?
C46 H46A 0.9600 . ?
C46 H46B 0.9600 . ?
C46 H46C 0.9600 . ?
C46 O10 1.456(7) . ?
C52 H52A 0.9600 . ?
C52 H52B 0.9600 . ?
C52 H52C 0.9600 . ?
O10 C45 1.166(9) . ?
O9 C45 1.376(9) . ?
C45 H45 0.9300 . ?

loop_
_geom_torsion_atom_site_label_1
_geom_torsion_atom_site_label_2
_geom_torsion_atom_site_label_3
_geom_torsion_atom_site_label_4
_geom_torsion
_geom_torsion_site_symmetry_1
_geom_torsion_site_symmetry_2
_geom_torsion_site_symmetry_3
_geom_torsion_site_symmetry_4
_geom_torsion_publ_flag
Si1 O3 C9 C10 -61.0(4) . . . . ?
Si1 O3 C9 C8 177.5(3) . . . . ?
Si2 O8 C36 C35 148.3(3) . . . . ?
Si2 O8 C36 C37 -90.3(4) . . . . ?
O3 Si1 C24 C25 -174.7(3) . . . . ?
O3 Si1 C24 C26 -54.8(3) . . . . ?
O3 Si1 C24 C27 65.1(3) . . . . ?
O3 C9 C10 C11 -177.1(3) . . . . ?
O3 C9 C8 C7 -179.5(3) . . . . ?
O8 Si2 C51 C54 179.7(3) . . . . ?
O8 Si2 C51 C53 -61.6(4) . . . . ?
O8 Si2 C51 C52 59.4(4) . . . . ?
O8 C36 C35 C34 178.3(3) . . . . ?
O8 C36 C37 C38 -175.9(3) . . . . ?
O2 C3 C4 C5 126.2(4) . . . . ?
O1 C1 C2 C15 78.9(3) . . . . ?
O1 C1 C2 C3 -35.7(4) . . . . ?
O1 C1 C2 C20 -161.6(3) . . . . ?
O1 C1 C18 O5 45.0(4) . . . . ?
O1 C1 C18 O4 -138.2(4) . . . . ?
O1 C1 C17 C16 -104.2(4) . . . . ?
O7 C30 C29 C42 -135.0(5) . . . . ?
O7 C30 C29 C47 103.1(5) . . . . ?
O7 C30 C29 C28 -24.4(7) . . . . ?
O7 C30 C31 C32 144.1(4) . . . . ?
C36 C35 C34 C33 -57.4(5) . . . . ?
C1 C2 C15 C14 175.6(3) . . . . ?
C1 C2 C15 C16 44.1(4) . . . . ?
C1 C2 C3 O2 -9.5(5) . . . . ?
C1 C2 C3 C4 168.5(3) . . . . ?
C35 C36 C37 C38 -54.8(4) . . . . ?
C2 C1 C18 O5 -79.0(4) . . . . ?
C2 C1 C18 O4 97.7(5) . . . . ?
C2 C1 C17 C16 12.7(5) . . . . ?
C2 C15 C16 C17 -36.5(4) . . . . ?
C2 C3 C4 C5 -51.9(5) . . . . ?
C32 C33 C38 C37 -167.7(3) . . . . ?
C32 C33 C38 C39 12.0(5) . . . . ?
C32 C33 C34 C35 170.6(3) . . . . ?
C32 C41 C42 C29 61.9(4) . . . . ?
C32 C41 C42 C43 -176.7(3) . . . . ?
C32 C41 C40 C39 -46.3(5) . . . . ?
C33 C32 C41 C42 -174.8(3) . . . . ?
C33 C32 C41 C40 63.4(4) . . . . ?
C33 C32 C31 C30 167.1(3) . . . . ?
C33 C38 C37 C36 53.2(4) . . . . ?
C33 C38 C39 C40 3.2(7) . . . . ?
C12 C11 C6 C5 12.4(5) . . . . ?
C12 C11 C6 C7 130.7(4) . . . . ?
C12 C11 C6 C21 -109.9(4) . . . . ?
C12 C11 C10 C9 -125.1(4) . . . . ?
C14 C15 C16 C17 -164.5(3) . . . . ?
C14 C5 C6 C11 -43.7(4) . . . . ?
C14 C5 C6 C7 -161.2(3) . . . . ?
C14 C5 C6 C21 77.1(4) . . . . ?
C14 C5 C4 C3 46.6(5) . . . . ?
C13 C12 C11 C6 1.9(6) . . . . ?
C13 C12 C11 C10 -179.3(4) . . . . ?
C13 C14 C15 C2 179.7(3) . . . . ?
C13 C14 C15 C16 -57.1(5) . . . . ?
C13 C14 C5 C6 60.6(4) . . . . ?
C13 C14 C5 C4 -170.7(3) . . . . ?
C15 C2 C3 O2 -121.6(4) . . . . ?
C15 C2 C3 C4 56.4(4) . . . . ?
C15 C14 C13 C12 -164.6(3) . . . . ?
C15 C14 C5 C6 -177.8(3) . . . . ?
C15 C14 C5 C4 -49.2(4) . . . . ?
C15 C16 C17 C1 14.6(5) . . . . ?
C5 C14 C13 C12 -43.9(4) . . . . ?
C5 C14 C15 C2 59.3(4) . . . . ?
C5 C14 C15 C16 -177.5(3) . . . . ?
C5 C6 C7 C8 168.3(3) . . . . ?
C30 C29 C42 C41 -64.2(4) . . . . ?
C30 C29 C42 C43 165.5(4) . . . . ?
C30 C29 C28 C44 -149.5(4) . . . . ?
C30 C29 C28 O6 -43.9(5) . . . . ?
C30 C29 C28 C45 74.2(6) . . . . ?
C9 C8 C7 C6 -56.7(5) . . . . ?
C11 C12 C13 C14 14.8(6) . . . . ?
C11 C6 C7 C8 49.4(4) . . . . ?
C38 C33 C34 C35 51.7(4) . . . . ?
C38 C39 C40 C41 15.1(6) . . . . ?
C18 C1 C2 C15 -157.7(3) . . . . ?
C18 C1 C2 C3 87.6(4) . . . . ?
C18 C1 C2 C20 -38.2(4) . . . . ?
C18 C1 C17 C16 136.1(4) . . . . ?
C37 C36 C35 C34 56.5(4) . . . . ?
C37 C38 C39 C40 -177.1(4) . . . . ?
C6 C5 C4 C3 175.8(3) . . . . ?
C6 C11 C10 C9 53.8(4) . . . . ?
C51 Si2 O8 C36 172.5(3) . . . . ?
C39 C38 C37 C36 -126.5(4) . . . . ?
C29 C30 C31 C32 -43.7(5) . . . . ?
C29 C42 C43 C44 -34.9(4) . . . . ?
C29 C28 C44 C43 14.7(5) . . . . ?
C29 C28 C45 O10 -88.1(9) . . . . ?
C29 C28 C45 O9 83.2(7) . . . . ?
C41 C32 C33 C38 -45.2(4) . . . . ?
C41 C32 C33 C48 75.3(4) . . . . ?
C41 C32 C33 C34 -162.9(3) . . . . ?
C41 C32 C31 C30 38.9(5) . . . . ?
C41 C42 C43 C44 -161.3(4) . . . . ?
C10 C9 C8 C7 57.1(4) . . . . ?
C10 C11 C6 C5 -166.4(3) . . . . ?
C10 C11 C6 C7 -48.1(4) . . . . ?
C10 C11 C6 C21 71.3(4) . . . . ?
C48 C33 C38 C37 70.2(4) . . . . ?
C48 C33 C38 C39 -110.0(4) . . . . ?
C48 C33 C34 C35 -66.9(4) . . . . ?
C3 C2 C15 C14 -61.7(4) . . . . ?
C3 C2 C15 C16 166.8(3) . . . . ?
C8 C9 C10 C11 -55.8(4) . . . . ?
C34 C33 C38 C37 -49.3(4) . . . . ?
C34 C33 C38 C39 130.4(4) . . . . ?
C42 C29 C28 C44 -35.4(4) . . . . ?
C42 C29 C28 O6 70.2(4) . . . . ?
C42 C29 C28 C45 -171.7(5) . . . . ?
C42 C41 C40 C39 -166.6(3) . . . . ?
C22 Si1 O3 C9 -28.5(4) . . . . ?
C22 Si1 C24 C25 65.2(4) . . . . ?
C22 Si1 C24 C26 -174.9(3) . . . . ?
C22 Si1 C24 C27 -55.0(4) . . . . ?
C31 C32 C33 C38 -173.8(3) . . . . ?
C31 C32 C33 C48 -53.3(4) . . . . ?
C31 C32 C33 C34 68.5(4) . . . . ?
C31 C32 C41 C42 -46.6(4) . . . . ?
C31 C32 C41 C40 -168.4(3) . . . . ?
C31 C30 C29 C42 53.1(5) . . . . ?
C31 C30 C29 C47 -68.9(4) . . . . ?
C31 C30 C29 C28 163.7(4) . . . . ?
C21 C6 C7 C8 -69.2(4) . . . . ?
C20 C2 C15 C14 58.8(4) . . . . ?
C20 C2 C15 C16 -72.7(4) . . . . ?
C20 C2 C3 O2 116.0(4) . . . . ?
C20 C2 C3 C4 -66.0(4) . . . . ?
C40 C41 C42 C29 -178.6(3) . . . . ?
C40 C41 C42 C43 -57.1(5) . . . . ?
C4 C5 C6 C11 -172.2(3) . . . . ?
C4 C5 C6 C7 70.3(4) . . . . ?
C4 C5 C6 C21 -51.4(4) . . . . ?
C24 Si1 O3 C9 -148.4(3) . . . . ?
C49 Si2 O8 C36 -68.6(3) . . . . ?
C49 Si2 C51 C54 61.2(4) . . . . ?
C49 Si2 C51 C53 179.9(3) . . . . ?
C49 Si2 C51 C52 -59.2(4) . . . . ?
C17 C1 C2 C15 -34.3(4) . . . . ?
C17 C1 C2 C3 -149.0(3) . . . . ?
C17 C1 C2 C20 85.2(4) . . . . ?
C17 C1 C18 O5 162.5(3) . . . . ?
C17 C1 C18 O4 -20.7(6) . . . . ?
C23 Si1 O3 C9 91.2(4) . . . . ?
C23 Si1 C24 C25 -55.5(4) . . . . ?
C23 Si1 C24 C26 64.4(4) . . . . ?
C23 Si1 C24 C27 -175.7(3) . . . . ?
C19 O5 C18 O4 -0.6(6) . . . . ?
C19 O5 C18 C1 176.2(3) . . . . ?
C47 C29 C42 C41 54.9(4) . . . . ?
C47 C29 C42 C43 -75.5(4) . . . . ?
C47 C29 C28 C44 84.2(5) . . . . ?
C47 C29 C28 O6 -170.2(4) . . . . ?
C47 C29 C28 C45 -52.2(6) . . . . ?
C28 C29 C42 C41 172.9(3) . . . . ?
C28 C29 C42 C43 42.5(4) . . . . ?
C28 C44 C43 C42 12.6(5) . . . . ?
C44 C28 C45 O10 141.2(7) . . . . ?
C44 C28 C45 O9 -47.5(8) . . . . ?
C50 Si2 O8 C36 50.6(4) . . . . ?
C50 Si2 C51 C54 -58.9(4) . . . . ?
C50 Si2 C51 C53 59.9(4) . . . . ?
C50 Si2 C51 C52 -179.2(4) . . . . ?
O6 C28 C44 C43 -99.0(4) . . . . ?
O6 C28 C45 O10 33.1(9) . . . . ?
O6 C28 C45 O9 -155.6(5) . . . . ?
C46 O10 C45 C28 172.2(6) . . . . ?
C46 O10 C45 O9 1.7(11) . . . . ?
C45 C28 C44 C43 150.0(5) . . . . ?

loop_
_exptl_oxdiff_crystal_face_indexfrac_h
_exptl_oxdiff_crystal_face_indexfrac_k
_exptl_oxdiff_crystal_face_indexfrac_l
_exptl_oxdiff_crystal_face_x
_exptl_oxdiff_crystal_face_y
_exptl_oxdiff_crystal_face_z
-1.0066 8.0049 1.0248 -0.2103 -0.9062 0.4976
1.0066 -8.0049 -1.0248 0.2103 0.9062 -0.4976
2.9948 3.0094 -2.0075 -0.0275 0.0778 0.9214
-2.9939 -4.0104 2.0050 0.0548 0.0188 -1.0109
-0.9910 -2.0156 10.9999 0.8578 -0.2690 -0.4023
-0.0093 2.0152 -11.9949 -1.0085 0.2013 0.1855
